data_1536975
loop_
_publ_author_name
'Zaremba, V.'
'Rodewald, U.'
'Hoffmann, R.D.'
'Galadzhun, Ya.V.'
'Kaczorowski, D.'
'Kal'ichak, Ya.M.'
'Poettgen, R.'

_publ_section_title
;
 Ternary indides RE4 Pd10 In21 (RE = La, Ce, Pr, Nd, Sm) - synthesis,
 structure, and physical properties
;
_journal_name_full 'Zeitschrift fuer Anorganische und Allgemeine Chemie'
_journal_page_first 434
_journal_page_last 442
_journal_volume 629
_journal_year 2003
_chemical_formula_sum 'Ce4 In21 Pd10'
_chemical_name_systematic 'Ce4 Pd10 In21'
_space_group_IT_number 12
_symmetry_space_group_name_Hall '-C 2y'
_symmetry_space_group_name_H-M 'C 1 2/m 1'
_cell_angle_alpha 90
_cell_angle_beta 133.4
_cell_angle_gamma 90
_cell_formula_units_Z 2
_cell_length_a 23.082
_cell_length_b 4.5252
_cell_length_c 19.448
_cell_volume 1475.932
_citation_journal_id_ASTM ZAACAB
_cod_data_source_file Zaremba_ZAACAB_2003_846.cif
_cod_data_source_block Ce4In21Pd10
_cod_database_code 1536975

loop_
_symmetry_equiv_pos_as_xyz
x,y,z
-x,y,-z
-x,-y,-z
x,-y,z
x+1/2,y+1/2,z
-x+1/2,y+1/2,-z
-x+1/2,-y+1/2,-z
x+1/2,-y+1/2,z

loop_
_atom_site_label
_atom_site_type_symbol
_atom_site_fract_x
_atom_site_fract_y
_atom_site_fract_z
_atom_site_occupancy
_atom_site_U_iso_or_equiv
In3 In 0.33085 0 0.87224 1 0.0
In6 In 0.5841 0 0.5936 1 0.0
In10 In 0.69682 0 0.49612 1 0.0
In5 In 0.06836 0 0.69863 1 0.0
In8 In 0.41472 0 0.80208 1 0.0
Pd5 Pd 0.18294 0 0.68821 1 0.0
Pd2 Pd 0.9115 0 0.8865 1 0.0
In7 In 0.54379 0 0.79579 1 0.0
In4 In 0.76707 0 0.7027 1 0.0
In2 In 0.06148 0 0.95035 1 0.0
In11 In 0.7003 0 0.99949 1 0.0
Pd1 Pd 0.13471 0 0.88679 1 0.0
Ce2 Ce 0.71229 0 0.83395 1 0.0
Pd4 Pd 0.47021 0 0.60646 1 0.0
Pd3 Pd 0.2677 0 0.61427 1 0.0
In1 In 0 0.5 0 1 0.0
Ce1 Ce 0.90482 0 0.67701 1 0.0
In9 In 0.10453 0 0.50274 1 0.0
